data_7053378
loop_
_publ_author_name
'Hua, Guoxiong'
'Fuller, Amy L.'
'Li, Yang'
'Slawin, Alexandra M. Z.'
'Woollins, J. Derek'

_publ_section_title
;
 Synthesis and X-ray structures of new phosphorus--selenium heterocycles
 with an E--P(Se)--E&#x2032; (E, E&#x2032; = N, S, Se) linkage
;
_journal_issue 8
_journal_name_full 'New Journal of Chemistry'
_journal_page_first 1565
_journal_paper_doi 10.1039/b9nj00570f
_journal_volume 34
_journal_year 2010
_chemical_formula_moiety 'C12 H10 N P S Se'
_chemical_formula_sum 'C12 H10 N P S Se'
_chemical_formula_weight 310.20
_chemical_name_systematic
;
?
;
_space_group_IT_number 14
_symmetry_cell_setting monoclinic
_symmetry_space_group_name_Hall '-P 2yn'
_symmetry_space_group_name_H-M 'P 1 21/n 1'
_atom_sites_solution_hydrogens geom
_atom_sites_solution_primary direct
_atom_sites_solution_secondary difmap
_audit_creation_method SHELXL-97
_cell_angle_alpha 90.00
_cell_angle_beta 95.255(5)
_cell_angle_gamma 90.00
_cell_formula_units_Z 4
_cell_length_a 5.3325(7)
_cell_length_b 21.151(3)
_cell_length_c 10.6495(15)
_cell_measurement_reflns_used 4205
_cell_measurement_temperature 93(2)
_cell_measurement_theta_max 28.4758
_cell_measurement_theta_min 2.7200
_cell_volume 1196.1(3)
_computing_cell_refinement 'CrystalClear (Rigaku Corp., 2004)'
_computing_data_collection 'CrystalClear (Rigaku Corp., 2004)'
_computing_data_reduction 'CrystalClear (Rigaku Corp., 2004)'
_computing_molecular_graphics 'Bruker SHELXTL'
_computing_publication_material 'Bruker SHELXTL'
_computing_structure_refinement 'SHELXL-97 (Sheldrick, 1997)'
_computing_structure_solution 'SHELXS-97 (Sheldrick, 1990)'
_diffrn_ambient_temperature 93(2)
_diffrn_measured_fraction_theta_full 0.985
_diffrn_measured_fraction_theta_max 0.984
_diffrn_measurement_device_type CCD
_diffrn_measurement_method '\w and \f scans'
_diffrn_radiation_monochromator confocal
_diffrn_radiation_source 'rotating anode'
_diffrn_radiation_type MoK\a
_diffrn_radiation_wavelength 0.71073
_diffrn_reflns_av_R_equivalents 0.0224
_diffrn_reflns_av_sigmaI/netI 0.0259
_diffrn_reflns_limit_h_max 6
_diffrn_reflns_limit_h_min -4
_diffrn_reflns_limit_k_max 25
_diffrn_reflns_limit_k_min -21
_diffrn_reflns_limit_l_max 12
_diffrn_reflns_limit_l_min -12
_diffrn_reflns_number 7419
_diffrn_reflns_theta_full 25.00
_diffrn_reflns_theta_max 25.34
_diffrn_reflns_theta_min 2.72
_exptl_absorpt_coefficient_mu 3.416
_exptl_absorpt_correction_T_max 1.0000
_exptl_absorpt_correction_T_min 0.6620
_exptl_absorpt_correction_type multi-scan
_exptl_absorpt_process_details 'Jacobson, R. (1998) Private communication'
_exptl_crystal_colour Colorless
_exptl_crystal_density_diffrn 1.723
_exptl_crystal_density_method 'not measured'
_exptl_crystal_description Prism
_exptl_crystal_F_000 616
_exptl_crystal_size_max 0.1300
_exptl_crystal_size_mid 0.1300
_exptl_crystal_size_min 0.1300
_refine_diff_density_max 0.429
_refine_diff_density_min -0.255
_refine_diff_density_rms 0.069
_refine_ls_extinction_method none
_refine_ls_goodness_of_fit_ref 1.050
_refine_ls_hydrogen_treatment mixed
_refine_ls_matrix_type full
_refine_ls_number_parameters 150
_refine_ls_number_reflns 2150
_refine_ls_number_restraints 1
_refine_ls_restrained_S_all 1.052
_refine_ls_R_factor_all 0.0257
_refine_ls_R_factor_gt 0.0232
_refine_ls_shift/su_max 0.001
_refine_ls_shift/su_mean 0.000
_refine_ls_structure_factor_coef Fsqd
_refine_ls_weighting_details 'calc w=1/[\s^2^(Fo^2^)+(0.0228P)^2^+0.7113P] where P=(Fo^2^+2Fc^2^)/3'
_refine_ls_weighting_scheme calc
_refine_ls_wR_factor_gt 0.0486
_refine_ls_wR_factor_ref 0.0506
_reflns_number_gt 2003
_reflns_number_total 2150
_reflns_threshold_expression >2sigma(I)
_cod_data_source_file b9nj00570f.txt
_cod_data_source_block hua29
_cod_depositor_comments
;
The following automatic conversions were performed:

'_symmetry_cell_setting' value 'Monoclinic' changed to 'monoclinic'
according to /home/saulius/struct/CIF-dictionaries/cif_core.dic
dictionary named 'cif_core.dic' version 2.4.2 from 2011-04-26.

Automatic conversion script
Id: cif_fix_values 1891 2012-01-12 08:04:46Z andrius 
;
_cod_original_sg_symbol_H-M P2(1)/n
_cod_database_code 7053378

loop_
_symmetry_equiv_pos_as_xyz
'x, y, z'
'-x+1/2, y+1/2, -z+1/2'
'-x, -y, -z'
'x-1/2, -y-1/2, z-1/2'

loop_
_atom_site_label
_atom_site_type_symbol
_atom_site_fract_x
_atom_site_fract_y
_atom_site_fract_z
_atom_site_U_iso_or_equiv
_atom_site_adp_type
_atom_site_occupancy
_atom_site_symmetry_multiplicity
_atom_site_calc_flag
_atom_site_refinement_flags
Se1 Se 0.61386(4) 0.153847(10) 0.64502(2) 0.01627(8) Uani 1 1 d .
S1 S 0.60987(10) 0.24682(2) 0.36454(5) 0.01359(13) Uani 1 1 d .
P1 P 0.80359(11) 0.18240(3) 0.49003(5) 0.01159(13) Uani 1 1 d .
C1 C 0.8062(4) 0.31056(10) 0.41907(19) 0.0123(5) Uani 1 1 d .
C2 C 1.0239(4) 0.29356(10) 0.49514(18) 0.0117(4) Uani 1 1 d .
N2 N 1.0538(4) 0.22913(8) 0.51960(17) 0.0134(4) Uani 1 1 d D
H2N H 1.192(4) 0.2143(12) 0.568(2) 0.030(7) Uiso 1 1 d D
C3 C 1.1960(4) 0.34006(10) 0.5380(2) 0.0147(5) Uani 1 1 d .
H3A H 1.3433 0.3292 0.5905 0.018 Uiso 1 1 calc R
C4 C 1.1499(4) 0.40231(10) 0.5030(2) 0.0162(5) Uani 1 1 d .
H4A H 1.2684 0.4341 0.5306 0.019 Uiso 1 1 calc R
C5 C 0.9327(4) 0.41913(10) 0.4281(2) 0.0167(5) Uani 1 1 d .
H5A H 0.9036 0.4621 0.4055 0.020 Uiso 1 1 calc R
C6 C 0.7581(4) 0.37317(10) 0.38638(19) 0.0143(5) Uani 1 1 d .
H6A H 0.6083 0.3845 0.3362 0.017 Uiso 1 1 calc R
C7 C 0.9082(4) 0.11750(10) 0.39822(19) 0.0130(5) Uani 1 1 d .
C8 C 0.8011(4) 0.05777(10) 0.4064(2) 0.0171(5) Uani 1 1 d .
H8A H 0.6694 0.0512 0.4592 0.021 Uiso 1 1 calc R
C9 C 0.8872(5) 0.00786(11) 0.3372(2) 0.0225(5) Uani 1 1 d .
H9A H 0.8133 -0.0328 0.3419 0.027 Uiso 1 1 calc R
C10 C 1.0810(5) 0.01768(12) 0.2613(2) 0.0246(6) Uani 1 1 d .
H10A H 1.1431 -0.0168 0.2160 0.029 Uiso 1 1 calc R
C11 C 1.1853(5) 0.07734(12) 0.2508(2) 0.0226(5) Uani 1 1 d .
H11A H 1.3162 0.0838 0.1975 0.027 Uiso 1 1 calc R
C12 C 1.0976(4) 0.12740(11) 0.3185(2) 0.0175(5) Uani 1 1 d .
H12A H 1.1666 0.1685 0.3105 0.021 Uiso 1 1 calc R

loop_
_atom_site_aniso_label
_atom_site_aniso_U_11
_atom_site_aniso_U_22
_atom_site_aniso_U_33
_atom_site_aniso_U_23
_atom_site_aniso_U_13
_atom_site_aniso_U_12
Se1 0.01478(14) 0.02140(14) 0.01313(13) 0.00467(9) 0.00389(9) 0.00238(9)
S1 0.0124(3) 0.0135(3) 0.0142(3) 0.0023(2) -0.0023(2) -0.0007(2)
P1 0.0107(3) 0.0129(3) 0.0112(3) 0.0009(2) 0.0010(2) 0.0004(2)
C1 0.0113(12) 0.0158(11) 0.0104(11) -0.0018(8) 0.0035(8) -0.0013(9)
C2 0.0121(12) 0.0158(11) 0.0079(10) -0.0017(8) 0.0043(8) 0.0011(9)
N2 0.0108(11) 0.0123(9) 0.0165(10) 0.0016(7) -0.0020(8) 0.0024(7)
C3 0.0126(13) 0.0185(12) 0.0129(11) -0.0034(9) 0.0015(9) -0.0005(9)
C4 0.0160(13) 0.0155(11) 0.0178(12) -0.0063(9) 0.0047(9) -0.0043(9)
C5 0.0221(14) 0.0112(11) 0.0179(12) -0.0009(9) 0.0067(10) 0.0008(9)
C6 0.0155(13) 0.0174(11) 0.0107(11) 0.0003(9) 0.0043(9) 0.0039(9)
C7 0.0124(12) 0.0150(11) 0.0111(10) -0.0004(9) -0.0015(9) 0.0043(9)
C8 0.0180(13) 0.0181(12) 0.0149(12) 0.0019(9) -0.0001(9) -0.0004(9)
C9 0.0328(15) 0.0148(12) 0.0184(12) -0.0008(9) -0.0055(11) 0.0019(10)
C10 0.0281(15) 0.0249(13) 0.0191(13) -0.0097(10) -0.0056(11) 0.0093(11)
C11 0.0158(13) 0.0346(14) 0.0172(12) -0.0061(10) 0.0007(10) 0.0033(10)
C12 0.0154(13) 0.0205(12) 0.0160(12) -0.0019(9) -0.0016(9) -0.0012(10)

loop_
_atom_type_symbol
_atom_type_description
_atom_type_scat_dispersion_real
_atom_type_scat_dispersion_imag
_atom_type_scat_source
C C 0.0033 0.0016 'International Tables Vol C Tables 4.2.6.8 and 6.1.1.4'
H H 0.0000 0.0000 'International Tables Vol C Tables 4.2.6.8 and 6.1.1.4'
N N 0.0061 0.0033 'International Tables Vol C Tables 4.2.6.8 and 6.1.1.4'
S S 0.1246 0.1234 'International Tables Vol C Tables 4.2.6.8 and 6.1.1.4'
P P 0.1023 0.0942 'International Tables Vol C Tables 4.2.6.8 and 6.1.1.4'
Se Se -0.0929 2.2259 'International Tables Vol C Tables 4.2.6.8 and 6.1.1.4'

loop_
_geom_angle_atom_site_label_1
_geom_angle_atom_site_label_2
_geom_angle_atom_site_label_3
_geom_angle
C1 S1 P1 92.49(7)
N2 P1 C7 105.77(10)
N2 P1 Se1 117.15(7)
C7 P1 Se1 113.71(7)
N2 P1 S1 94.23(7)
C7 P1 S1 107.81(7)
Se1 P1 S1 116.09(3)
C6 C1 C2 121.0(2)
C6 C1 S1 123.65(17)
C2 C1 S1 115.33(16)
C3 C2 N2 124.6(2)
C3 C2 C1 119.64(19)
N2 C2 C1 115.71(19)
C2 N2 P1 117.94(15)
C2 N2 H2N 120.9(17)
P1 N2 H2N 119.5(16)
C4 C3 C2 119.2(2)
C4 C3 H3A 120.4
C2 C3 H3A 120.4
C3 C4 C5 121.0(2)
C3 C4 H4A 119.5
C5 C4 H4A 119.5
C6 C5 C4 120.2(2)
C6 C5 H5A 119.9
C4 C5 H5A 119.9
C1 C6 C5 119.0(2)
C1 C6 H6A 120.5
C5 C6 H6A 120.5
C8 C7 C12 119.9(2)
C8 C7 P1 120.53(17)
C12 C7 P1 119.56(17)
C9 C8 C7 119.9(2)
C9 C8 H8A 120.0
C7 C8 H8A 120.0
C10 C9 C8 119.7(2)
C10 C9 H9A 120.1
C8 C9 H9A 120.1
C9 C10 C11 120.6(2)
C9 C10 H10A 119.7
C11 C10 H10A 119.7
C12 C11 C10 119.7(2)
C12 C11 H11A 120.1
C10 C11 H11A 120.1
C11 C12 C7 120.0(2)
C11 C12 H12A 120.0
C7 C12 H12A 120.0

loop_
_geom_bond_atom_site_label_1
_geom_bond_atom_site_label_2
_geom_bond_distance
Se1 P1 2.1021(6)
S1 C1 1.772(2)
S1 P1 2.1110(8)
P1 N2 1.6671(19)
P1 C7 1.803(2)
C1 C6 1.387(3)
C1 C2 1.400(3)
C2 C3 1.393(3)
C2 N2 1.394(3)
N2 H2N 0.912(16)
C3 C4 1.384(3)
C3 H3A 0.9500
C4 C5 1.391(3)
C4 H4A 0.9500
C5 C6 1.390(3)
C5 H5A 0.9500
C6 H6A 0.9500
C7 C8 1.392(3)
C7 C12 1.394(3)
C8 C9 1.389(3)
C8 H8A 0.9500
C9 C10 1.384(4)
C9 H9A 0.9500
C10 C11 1.388(4)
C10 H10A 0.9500
C11 C12 1.386(3)
C11 H11A 0.9500
C12 H12A 0.9500

loop_
_geom_hbond_atom_site_label_D
_geom_hbond_atom_site_label_H
_geom_hbond_atom_site_label_A
_geom_hbond_distance_DH
_geom_hbond_distance_HA
_geom_hbond_distance_DA
_geom_hbond_angle_DHA
_geom_hbond_site_symmetry_A
N2 H2N Se1 0.912(16) 2.654(18) 3.5368(19) 163(2) 1_655

loop_
_geom_torsion_atom_site_label_1
_geom_torsion_atom_site_label_2
_geom_torsion_atom_site_label_3
_geom_torsion_atom_site_label_4
_geom_torsion
C1 S1 P1 N2 -16.59(9)
C1 S1 P1 C7 -124.65(10)
C1 S1 P1 Se1 106.48(7)
P1 S1 C1 C6 -170.15(17)
P1 S1 C1 C2 12.32(15)
C6 C1 C2 C3 -0.5(3)
S1 C1 C2 C3 177.10(15)
C6 C1 C2 N2 -178.84(18)
S1 C1 C2 N2 -1.2(2)
C3 C2 N2 P1 166.22(17)
C1 C2 N2 P1 -15.5(2)
C7 P1 N2 C2 130.43(15)
Se1 P1 N2 C2 -101.66(14)
S1 P1 N2 C2 20.58(15)
N2 C2 C3 C4 177.37(19)
C1 C2 C3 C4 -0.8(3)
C2 C3 C4 C5 1.3(3)
C3 C4 C5 C6 -0.4(3)
C2 C1 C6 C5 1.4(3)
S1 C1 C6 C5 -176.03(16)
C4 C5 C6 C1 -0.9(3)
N2 P1 C7 C8 149.43(18)
Se1 P1 C7 C8 19.5(2)
S1 P1 C7 C8 -110.72(17)
N2 P1 C7 C12 -30.6(2)
Se1 P1 C7 C12 -160.57(15)
S1 P1 C7 C12 69.23(18)
C12 C7 C8 C9 1.4(3)
P1 C7 C8 C9 -178.63(17)
C7 C8 C9 C10 0.6(3)
C8 C9 C10 C11 -1.9(4)
C9 C10 C11 C12 1.1(4)
C10 C11 C12 C7 1.0(3)
C8 C7 C12 C11 -2.3(3)
P1 C7 C12 C11 177.79(17)
